data_7006141
loop_
_publ_author_name
'Adams, Christopher J.'
'Fey, Natalie'
'Parfitt, Matthew'
'Pope, Simon J. A.'
'Weinstein, Julia A.'

_publ_section_title
;
 Synthesis, structures and properties of a new series of
 platinum-diimine-dithiolate complexes.
;
_journal_issue 39
_journal_name_full 'Dalton transactions (Cambridge, England : 2003)'
_journal_page_first 4446
_journal_page_last 4456
_journal_paper_doi 10.1039/b709252k
_journal_year 2007
_chemical_formula_sum 'C35 H30 Cl6 N2 Pt S5'
_chemical_formula_weight 1046.70
_chemical_name_systematic
;
?
;
_space_group_IT_number 14
_symmetry_cell_setting monoclinic
_symmetry_space_group_name_Hall '-P 2ybc'
_symmetry_space_group_name_H-M 'P 1 21/c 1'
_atom_sites_solution_hydrogens geom
_atom_sites_solution_primary direct
_atom_sites_solution_secondary difmap
_audit_creation_method SHELXL-97
_cell_angle_alpha 90.00
_cell_angle_beta 94.33(2)
_cell_angle_gamma 90.00
_cell_formula_units_Z 4
_cell_length_a 15.048(4)
_cell_length_b 11.847(4)
_cell_length_c 21.948(7)
_cell_measurement_reflns_used 374
_cell_measurement_temperature 100(2)
_cell_volume 3902(2)
_computing_cell_refinement 'Bruker SMART'
_computing_data_collection 'Bruker SMART'
_computing_data_reduction 'Bruker SAINT'
_computing_molecular_graphics 'Bruker SHELXTL'
_computing_publication_material 'Bruker SHELXTL'
_computing_structure_refinement 'SHELXL-97 (Sheldrick, 1997)'
_computing_structure_solution 'SHELXS-97 (Sheldrick, 1990)'
_diffrn_ambient_temperature 100(2)
_diffrn_measured_fraction_theta_full 0.999
_diffrn_measured_fraction_theta_max 0.999
_diffrn_measurement_device_type 'CCD area detector'
_diffrn_measurement_method 'phi and omega scans'
_diffrn_radiation_monochromator graphite
_diffrn_radiation_source 'fine-focus sealed tube'
_diffrn_radiation_type MoK\a
_diffrn_radiation_wavelength 0.71073
_diffrn_reflns_av_R_equivalents 0.0494
_diffrn_reflns_av_sigmaI/netI 0.0590
_diffrn_reflns_limit_h_max 19
_diffrn_reflns_limit_h_min -19
_diffrn_reflns_limit_k_max 14
_diffrn_reflns_limit_k_min -15
_diffrn_reflns_limit_l_max 28
_diffrn_reflns_limit_l_min -27
_diffrn_reflns_number 26993
_diffrn_reflns_theta_full 27.48
_diffrn_reflns_theta_max 27.48
_diffrn_reflns_theta_min 1.95
_diffrn_standards_decay_% 0
_exptl_absorpt_coefficient_mu 4.305
_exptl_absorpt_correction_T_max 0.893
_exptl_absorpt_correction_T_min 0.544
_exptl_absorpt_correction_type psi-scan
_exptl_absorpt_process_details XPREP
_exptl_crystal_colour 'Dark red'
_exptl_crystal_density_diffrn 1.782
_exptl_crystal_density_meas ?
_exptl_crystal_density_method .
_exptl_crystal_description Plate
_exptl_crystal_F_000 2056
_exptl_crystal_size_max 0.15
_exptl_crystal_size_mid 0.1
_exptl_crystal_size_min 0.02
_refine_diff_density_max 2.536
_refine_diff_density_min -1.155
_refine_diff_density_rms 0.141
_refine_ls_extinction_method none
_refine_ls_goodness_of_fit_ref 1.019
_refine_ls_hydrogen_treatment constr
_refine_ls_matrix_type full
_refine_ls_number_parameters 476
_refine_ls_number_reflns 8951
_refine_ls_number_restraints 3
_refine_ls_restrained_S_all 1.019
_refine_ls_R_factor_all 0.0486
_refine_ls_R_factor_gt 0.0377
_refine_ls_shift/su_max 0.006
_refine_ls_shift/su_mean 0.000
_refine_ls_structure_factor_coef Fsqd
_refine_ls_weighting_details 'calc w=1/[\s^2^(Fo^2^)+(0.0305P)^2^+5.7154P] where P=(Fo^2^+2Fc^2^)/3'
_refine_ls_weighting_scheme calc
_refine_ls_wR_factor_gt 0.0812
_refine_ls_wR_factor_ref 0.0850
_reflns_number_gt 7442
_reflns_number_total 8951
_reflns_threshold_expression >2sigma(I)
_cod_data_source_file b709252k.txt
_cod_data_source_block 5
_cod_depositor_comments
;
The following automatic conversions were performed:
'_symmetry_cell_setting' value 'Monoclinic' changed to 'monoclinic'
according to '/home/saulius/struct/CIF-dictionaries/cif_core.dic'
dictionary named 'cif_core.dic' version 2.4.1 from 2010-06-29.

Automatic conversion script
Id: cif_fix_enum 1527 2010-12-29 10:47:43Z saulius 
;
_cod_original_sg_symbol_H-M P2(1)/c
_cod_database_code 7006141

loop_
_symmetry_equiv_pos_as_xyz
'x, y, z'
'-x, y+1/2, -z+1/2'
'-x, -y, -z'
'x, -y-1/2, z-1/2'

loop_
_atom_site_label
_atom_site_type_symbol
_atom_site_fract_x
_atom_site_fract_y
_atom_site_fract_z
_atom_site_U_iso_or_equiv
_atom_site_adp_type
_atom_site_occupancy
_atom_site_symmetry_multiplicity
_atom_site_calc_flag
_atom_site_refinement_flags
_atom_site_disorder_assembly
_atom_site_disorder_group
Pt1 Pt 1.748079(10) 0.675690(15) 1.705561(8) 0.01490(6) Uani 1 1 d . . .
N1 N 1.8302(2) 0.8011(3) 1.74016(16) 0.0141(8) Uani 1 1 d . . .
N2 N 1.6639(2) 0.7543(3) 1.76076(16) 0.0156(8) Uani 1 1 d . . .
C1 C 1.7926(3) 0.8668(4) 1.7783(2) 0.0161(9) Uani 1 1 d . . .
C2 C 1.8217(3) 0.9623(4) 1.8173(2) 0.0157(9) Uani 1 1 d . . .
C3 C 1.8997(3) 1.0218(4) 1.8286(2) 0.0185(9) Uani 1 1 d . . .
H3A H 1.9512 1.0039 1.8081 0.022 Uiso 1 1 calc R . .
C4 C 1.9004(3) 1.1106(4) 1.8717(2) 0.0184(9) Uani 1 1 d . . .
H4A H 1.9540 1.1519 1.8802 0.022 Uiso 1 1 calc R . .
C5 C 1.8273(3) 1.1396(4) 1.9017(2) 0.0183(9) Uani 1 1 d . . .
H5A H 1.8312 1.2002 1.9302 0.022 Uiso 1 1 calc R . .
C6 C 1.7452(3) 1.0799(4) 1.8908(2) 0.0165(9) Uani 1 1 d . . .
C7 C 1.6627(3) 1.1012(4) 1.9169(2) 0.0196(10) Uani 1 1 d . . .
H7A H 1.6585 1.1614 1.9452 0.023 Uiso 1 1 calc R . .
C8 C 1.5895(3) 1.0351(4) 1.9013(2) 0.0212(10) Uani 1 1 d . . .
H8A H 1.5355 1.0509 1.9195 0.025 Uiso 1 1 calc R . .
C9 C 1.5908(3) 0.9447(4) 1.8594(2) 0.0186(10) Uani 1 1 d . . .
H9A H 1.5391 0.9004 1.8495 0.022 Uiso 1 1 calc R . .
C10 C 1.6695(3) 0.9228(4) 1.83328(19) 0.0147(9) Uani 1 1 d . . .
C11 C 1.6991(3) 0.8407(4) 1.7890(2) 0.0152(9) Uani 1 1 d . . .
C12 C 1.7458(3) 0.9916(4) 1.84900(19) 0.0152(9) Uani 1 1 d . . .
C13 C 1.9229(3) 0.8179(4) 1.7293(2) 0.0154(9) Uani 1 1 d . . .
C14 C 1.9441(3) 0.8836(4) 1.6795(2) 0.0176(9) Uani 1 1 d . . .
C15 C 2.0342(3) 0.8986(4) 1.6712(2) 0.0220(10) Uani 1 1 d . . .
H15A H 2.0504 0.9411 1.6371 0.026 Uiso 1 1 calc R . .
C16 C 2.1010(3) 0.8540(4) 1.7107(2) 0.0236(11) Uani 1 1 d . . .
C17 C 2.0764(3) 0.7894(4) 1.7599(2) 0.0240(11) Uani 1 1 d . . .
H17A H 2.1217 0.7580 1.7873 0.029 Uiso 1 1 calc R . .
C18 C 1.9882(3) 0.7696(4) 1.7700(2) 0.0180(9) Uani 1 1 d . . .
C19 C 1.8730(3) 0.9376(4) 1.6374(2) 0.0236(11) Uani 1 1 d . . .
H19A H 1.8268 0.8819 1.6256 0.035 Uiso 1 1 calc R . .
H19B H 1.8994 0.9654 1.6008 0.035 Uiso 1 1 calc R . .
H19C H 1.8465 1.0009 1.6584 0.035 Uiso 1 1 calc R . .
C20 C 2.1985(3) 0.8760(5) 1.7018(3) 0.0337(13) Uani 1 1 d . . .
H20A H 2.2043 0.9042 1.6603 0.051 Uiso 1 1 calc R . .
H20B H 2.2323 0.8056 1.7078 0.051 Uiso 1 1 calc R . .
H20C H 2.2219 0.9323 1.7315 0.051 Uiso 1 1 calc R . .
C21 C 1.9626(3) 0.7002(4) 1.8234(2) 0.0265(11) Uani 1 1 d . . .
H21A H 1.9238 0.6380 1.8086 0.040 Uiso 1 1 calc R . .
H21B H 1.9309 0.7479 1.8511 0.040 Uiso 1 1 calc R . .
H21C H 2.0165 0.6695 1.8452 0.040 Uiso 1 1 calc R . .
C22 C 1.5759(3) 0.7149(4) 1.7741(2) 0.0147(9) Uani 1 1 d . . .
C23 C 1.5025(3) 0.7411(4) 1.7346(2) 0.0173(9) Uani 1 1 d . . .
C24 C 1.4201(3) 0.6966(4) 1.7478(2) 0.0191(10) Uani 1 1 d . . .
H24A H 1.3693 0.7120 1.7208 0.023 Uiso 1 1 calc R . .
C25 C 1.4103(3) 0.6306(4) 1.7991(2) 0.0183(9) Uani 1 1 d . . .
C26 C 1.4856(3) 0.6101(4) 1.8386(2) 0.0195(10) Uani 1 1 d . . .
H26A H 1.4793 0.5684 1.8750 0.023 Uiso 1 1 calc R . .
C27 C 1.5696(3) 0.6490(4) 1.8263(2) 0.0173(9) Uani 1 1 d . . .
C28 C 1.5081(3) 0.8178(5) 1.6799(2) 0.0324(13) Uani 1 1 d . . .
H28A H 1.4680 0.7899 1.6459 0.049 Uiso 1 1 calc R . .
H28B H 1.5694 0.8188 1.6677 0.049 Uiso 1 1 calc R . .
H28C H 1.4904 0.8945 1.6906 0.049 Uiso 1 1 calc R . .
C29 C 1.3202(3) 0.5820(4) 1.8123(2) 0.0236(11) Uani 1 1 d . . .
H29A H 1.2739 0.6129 1.7832 0.035 Uiso 1 1 calc R . .
H29B H 1.3069 0.6020 1.8540 0.035 Uiso 1 1 calc R . .
H29C H 1.3217 0.4996 1.8083 0.035 Uiso 1 1 calc R . .
C30 C 1.6502(3) 0.6225(5) 1.8684(2) 0.0300(12) Uani 1 1 d . . .
H30A H 1.6977 0.5933 1.8446 0.045 Uiso 1 1 calc R . .
H30B H 1.6346 0.5656 1.8983 0.045 Uiso 1 1 calc R . .
H30C H 1.6708 0.6913 1.8899 0.045 Uiso 1 1 calc R . .
S1 S 1.85238(7) 0.59601(10) 1.65055(5) 0.0202(2) Uani 1 1 d . . .
S2 S 1.64708(7) 0.54301(10) 1.67515(5) 0.0190(2) Uani 1 1 d . . .
C31 C 1.7099(3) 0.4558(4) 1.6313(2) 0.0188(9) Uani 1 1 d . . .
C32 C 1.7958(3) 0.4778(4) 1.6205(2) 0.0202(10) Uani 1 1 d . . .
S3 S 1.84699(8) 0.37809(11) 1.57591(6) 0.0231(3) Uani 1 1 d . . .
S4 S 1.66433(8) 0.33257(10) 1.59880(6) 0.0232(3) Uani 1 1 d . . .
C33 C 1.7584(3) 0.2861(4) 1.5653(2) 0.0215(10) Uani 1 1 d . . .
S5 S 1.75878(9) 0.16492(11) 1.52716(6) 0.0278(3) Uani 1 1 d . . .
C50 C 1.0864(4) 0.2266(5) 0.4980(3) 0.0372(13) Uani 1 1 d . . .
H50 H 1.1051 0.2289 0.4552 0.045 Uiso 1 1 calc R . .
Cl1 Cl 1.15500(9) 0.12878(15) 0.54039(7) 0.0439(4) Uani 1 1 d . . .
Cl2 Cl 0.97622(9) 0.17984(13) 0.49574(6) 0.0380(3) Uani 1 1 d . . .
Cl3 Cl 1.09353(11) 0.36411(14) 0.52835(8) 0.0499(4) Uani 1 1 d . . .
Cl6 Cl 1.34931(9) 1.38963(13) 1.95032(7) 0.0409(3) Uani 1 1 d D . .
Cl5 Cl 1.30509(17) 1.1618(3) 1.99149(17) 0.0298(10) Uani 0.613(13) 1 d P A 1
Cl4 Cl 1.48772(16) 1.2365(4) 2.00485(17) 0.0351(11) Uani 0.613(13) 1 d P A 1
C51 C 1.3830(7) 1.2414(14) 1.9591(8) 0.023(3) Uani 0.613(13) 1 d P A 1
H51A H 1.3922 1.2098 1.9178 0.028 Uiso 0.613(13) 1 calc PR A 1
Cl5' Cl 1.5144(9) 1.3012(15) 1.9871(4) 0.101(6) Uani 0.387(13) 1 d PD A 2
Cl4' Cl 1.349(2) 1.1683(9) 1.9930(6) 0.170(7) Uani 0.387(13) 1 d PD A 2
C51' C 1.4088(11) 1.2639(16) 1.9538(15) 0.038(7) Uani 0.387(13) 1 d PD A 2
H51B H 1.4148 1.2355 1.9114 0.046 Uiso 0.387(13) 1 calc PR A 2

loop_
_atom_site_aniso_label
_atom_site_aniso_U_11
_atom_site_aniso_U_22
_atom_site_aniso_U_33
_atom_site_aniso_U_23
_atom_site_aniso_U_13
_atom_site_aniso_U_12
Pt1 0.00903(8) 0.01852(10) 0.01743(9) -0.00506(7) 0.00289(6) -0.00201(7)
N1 0.0084(15) 0.016(2) 0.0176(19) 0.0017(14) 0.0012(14) -0.0014(14)
N2 0.0123(16) 0.018(2) 0.0172(19) -0.0012(15) 0.0057(14) -0.0001(15)
C1 0.013(2) 0.017(2) 0.018(2) 0.0022(18) 0.0019(17) 0.0012(18)
C2 0.0130(19) 0.017(2) 0.017(2) 0.0004(18) 0.0020(17) 0.0044(17)
C3 0.0134(19) 0.019(2) 0.023(2) 0.0016(19) 0.0047(18) 0.0010(18)
C4 0.014(2) 0.018(2) 0.024(2) 0.0001(19) 0.0018(18) -0.0033(18)
C5 0.018(2) 0.015(2) 0.021(2) -0.0029(18) 0.0006(18) -0.0007(18)
C6 0.015(2) 0.017(2) 0.017(2) -0.0007(18) -0.0014(17) 0.0030(18)
C7 0.017(2) 0.016(2) 0.026(3) -0.0058(19) 0.0024(18) 0.0020(18)
C8 0.0122(19) 0.023(3) 0.028(3) -0.004(2) 0.0059(18) 0.0008(19)
C9 0.0129(19) 0.018(2) 0.025(2) -0.0027(19) 0.0012(18) -0.0011(18)
C10 0.0141(19) 0.013(2) 0.017(2) -0.0003(17) 0.0001(17) 0.0003(17)
C11 0.0128(19) 0.016(2) 0.017(2) 0.0012(17) 0.0008(16) 0.0001(17)
C12 0.015(2) 0.015(2) 0.016(2) 0.0022(17) -0.0018(17) 0.0002(17)
C13 0.0094(18) 0.017(2) 0.020(2) -0.0059(18) 0.0021(16) -0.0030(17)
C14 0.015(2) 0.019(2) 0.019(2) -0.0052(18) 0.0038(17) 0.0029(18)
C15 0.018(2) 0.019(3) 0.031(3) -0.004(2) 0.013(2) -0.0045(19)
C16 0.014(2) 0.021(3) 0.036(3) -0.011(2) 0.006(2) -0.0014(19)
C17 0.014(2) 0.023(3) 0.034(3) -0.005(2) -0.004(2) 0.0036(19)
C18 0.015(2) 0.017(2) 0.021(2) -0.0079(19) 0.0004(18) -0.0009(18)
C19 0.018(2) 0.031(3) 0.022(3) 0.002(2) 0.0020(19) 0.004(2)
C20 0.012(2) 0.040(3) 0.050(4) -0.008(3) 0.009(2) -0.004(2)
C21 0.024(2) 0.029(3) 0.026(3) 0.006(2) -0.002(2) 0.003(2)
C22 0.0083(18) 0.015(2) 0.021(2) -0.0046(18) 0.0027(17) -0.0018(16)
C23 0.0120(19) 0.022(3) 0.018(2) 0.0030(18) 0.0026(17) -0.0004(18)
C24 0.0100(19) 0.023(3) 0.025(2) -0.0017(19) 0.0011(17) 0.0004(18)
C25 0.015(2) 0.019(2) 0.021(2) -0.0056(19) 0.0075(18) -0.0075(18)
C26 0.021(2) 0.019(3) 0.019(2) -0.0042(18) 0.0039(18) -0.0021(19)
C27 0.018(2) 0.017(2) 0.017(2) -0.0043(17) 0.0033(18) 0.0003(18)
C28 0.022(2) 0.040(3) 0.034(3) 0.017(3) -0.002(2) -0.003(2)
C29 0.013(2) 0.031(3) 0.028(3) -0.006(2) 0.0094(19) -0.010(2)
C30 0.024(2) 0.039(3) 0.026(3) 0.008(2) -0.005(2) -0.004(2)
S1 0.0123(5) 0.0237(6) 0.0252(6) -0.0087(5) 0.0054(4) -0.0029(4)
S2 0.0115(5) 0.0222(6) 0.0236(6) -0.0068(5) 0.0037(4) -0.0034(4)
C31 0.020(2) 0.019(2) 0.018(2) -0.0039(18) 0.0011(18) -0.0016(19)
C32 0.017(2) 0.023(3) 0.022(2) -0.007(2) 0.0046(18) -0.0023(19)
S3 0.0219(6) 0.0236(7) 0.0242(6) -0.0056(5) 0.0059(5) -0.0002(5)
S4 0.0226(6) 0.0222(6) 0.0254(6) -0.0050(5) 0.0049(5) -0.0048(5)
C33 0.030(2) 0.021(2) 0.013(2) 0.0029(18) 0.0036(19) 0.000(2)
S5 0.0404(7) 0.0187(7) 0.0250(7) -0.0040(5) 0.0076(5) -0.0026(6)
C50 0.047(3) 0.035(3) 0.029(3) -0.008(2) -0.001(3) 0.002(3)
Cl1 0.0294(7) 0.0581(10) 0.0434(9) 0.0011(7) -0.0023(6) 0.0103(7)
Cl2 0.0369(7) 0.0395(8) 0.0361(8) -0.0019(6) -0.0058(6) 0.0122(6)
Cl3 0.0589(10) 0.0431(9) 0.0486(9) -0.0157(7) 0.0098(8) -0.0050(8)
Cl6 0.0353(7) 0.0450(9) 0.0435(8) 0.0077(7) 0.0100(6) 0.0087(7)
Cl5 0.0358(17) 0.0269(16) 0.0263(14) 0.0004(10) -0.0005(10) 0.0002(10)
Cl4 0.0224(12) 0.050(2) 0.0314(16) -0.0095(13) -0.0058(9) 0.0144(12)
C51 0.005(4) 0.052(8) 0.013(5) 0.002(5) 0.006(4) 0.009(5)
Cl5' 0.100(7) 0.139(11) 0.058(4) -0.029(6) -0.030(5) 0.092(8)
Cl4' 0.37(2) 0.065(6) 0.084(7) -0.006(4) 0.081(11) -0.035(10)
C51' 0.043(15) 0.036(12) 0.037(11) 0.001(8) 0.017(13) 0.005(11)

loop_
_atom_type_symbol
_atom_type_description
_atom_type_scat_dispersion_real
_atom_type_scat_dispersion_imag
_atom_type_scat_source
C C 0.0033 0.0016 'International Tables Vol C Tables 4.2.6.8 and 6.1.1.4'
H H 0.0000 0.0000 'International Tables Vol C Tables 4.2.6.8 and 6.1.1.4'
N N 0.0061 0.0033 'International Tables Vol C Tables 4.2.6.8 and 6.1.1.4'
S S 0.1246 0.1234 'International Tables Vol C Tables 4.2.6.8 and 6.1.1.4'
Pt Pt -1.7033 8.3905 'International Tables Vol C Tables 4.2.6.8 and 6.1.1.4'
Cl Cl 0.1484 0.1585 'International Tables Vol C Tables 4.2.6.8 and 6.1.1.4'

loop_
_geom_angle_atom_site_label_1
_geom_angle_atom_site_label_2
_geom_angle_atom_site_label_3
_geom_angle
_geom_angle_site_symmetry_1
_geom_angle_site_symmetry_3
_geom_angle_publ_flag
N1 Pt1 N2 80.37(14) . . ?
N1 Pt1 S2 173.65(10) . . ?
N2 Pt1 S2 93.38(11) . . ?
N1 Pt1 S1 94.45(10) . . ?
N2 Pt1 S1 174.33(10) . . ?
S2 Pt1 S1 91.75(4) . . ?
C1 N1 C13 119.7(4) . . ?
C1 N1 Pt1 113.2(3) . . ?
C13 N1 Pt1 127.0(3) . . ?
C11 N2 C22 120.3(4) . . ?
C11 N2 Pt1 113.4(3) . . ?
C22 N2 Pt1 126.0(3) . . ?
N1 C1 C2 135.3(4) . . ?
N1 C1 C11 116.3(4) . . ?
C2 C1 C11 108.3(4) . . ?
C3 C2 C12 119.5(4) . . ?
C3 C2 C1 135.6(4) . . ?
C12 C2 C1 105.0(4) . . ?
C2 C3 C4 117.7(4) . . ?
C5 C4 C3 122.9(4) . . ?
C4 C5 C6 120.8(4) . . ?
C12 C6 C5 115.7(4) . . ?
C12 C6 C7 116.6(4) . . ?
C5 C6 C7 127.7(4) . . ?
C8 C7 C6 120.2(4) . . ?
C7 C8 C9 122.9(4) . . ?
C10 C9 C8 117.9(4) . . ?
C9 C10 C12 119.4(4) . . ?
C9 C10 C11 135.5(4) . . ?
C12 C10 C11 105.1(4) . . ?
N2 C11 C10 135.3(4) . . ?
N2 C11 C1 116.7(4) . . ?
C10 C11 C1 107.9(4) . . ?
C6 C12 C2 123.5(4) . . ?
C6 C12 C10 122.8(4) . . ?
C2 C12 C10 113.7(4) . . ?
C14 C13 C18 122.5(4) . . ?
C14 C13 N1 119.1(4) . . ?
C18 C13 N1 118.4(4) . . ?
C15 C14 C13 117.1(4) . . ?
C15 C14 C19 121.4(4) . . ?
C13 C14 C19 121.5(4) . . ?
C16 C15 C14 122.5(5) . . ?
C15 C16 C17 118.2(4) . . ?
C15 C16 C20 121.2(5) . . ?
C17 C16 C20 120.6(5) . . ?
C18 C17 C16 122.1(4) . . ?
C17 C18 C13 117.6(4) . . ?
C17 C18 C21 121.5(4) . . ?
C13 C18 C21 120.9(4) . . ?
C23 C22 C27 122.6(4) . . ?
C23 C22 N2 119.7(4) . . ?
C27 C22 N2 117.7(4) . . ?
C22 C23 C24 117.6(4) . . ?
C22 C23 C28 122.8(4) . . ?
C24 C23 C28 119.6(4) . . ?
C25 C24 C23 122.1(4) . . ?
C24 C25 C26 118.1(4) . . ?
C24 C25 C29 121.3(4) . . ?
C26 C25 C29 120.6(4) . . ?
C27 C26 C25 121.9(4) . . ?
C26 C27 C22 117.7(4) . . ?
C26 C27 C30 120.9(4) . . ?
C22 C27 C30 121.4(4) . . ?
C32 S1 Pt1 101.47(15) . . ?
C31 S2 Pt1 101.30(16) . . ?
C32 C31 S2 123.2(4) . . ?
C32 C31 S4 116.1(4) . . ?
S2 C31 S4 120.7(3) . . ?
C31 C32 S1 122.2(4) . . ?
C31 C32 S3 115.7(4) . . ?
S1 C32 S3 122.1(2) . . ?
C33 S3 C32 97.7(2) . . ?
C33 S4 C31 97.6(2) . . ?
S5 C33 S3 125.6(3) . . ?
S5 C33 S4 121.4(3) . . ?
S3 C33 S4 112.9(3) . . ?
Cl2 C50 Cl3 109.6(3) . . ?
Cl2 C50 Cl1 108.8(3) . . ?
Cl3 C50 Cl1 112.9(3) . . ?
Cl5 C51 Cl4 110.5(7) . . ?
Cl5 C51 Cl6 112.4(7) . . ?
Cl4 C51 Cl6 108.2(9) . . ?
Cl4' C51' Cl6 107.4(12) . . ?
Cl4' C51' Cl5' 116.8(16) . . ?
Cl6 C51' Cl5' 104.5(12) . . ?

loop_
_geom_bond_atom_site_label_1
_geom_bond_atom_site_label_2
_geom_bond_distance
_geom_bond_site_symmetry_2
_geom_bond_publ_flag
Pt1 N1 2.042(4) . ?
Pt1 N2 2.042(3) . ?
Pt1 S2 2.2523(12) . ?
Pt1 S1 2.2580(12) . ?
N1 C1 1.302(6) . ?
N1 C13 1.448(5) . ?
N2 C11 1.291(6) . ?
N2 C22 1.455(5) . ?
C1 C2 1.466(6) . ?
C1 C11 1.477(6) . ?
C2 C3 1.375(6) . ?
C2 C12 1.424(6) . ?
C3 C4 1.414(6) . ?
C4 C5 1.368(6) . ?
C5 C6 1.428(6) . ?
C6 C12 1.391(6) . ?
C6 C7 1.428(6) . ?
C7 C8 1.374(6) . ?
C8 C9 1.413(6) . ?
C9 C10 1.379(6) . ?
C10 C12 1.429(6) . ?
C10 C11 1.466(6) . ?
C13 C14 1.397(6) . ?
C13 C18 1.400(6) . ?
C14 C15 1.393(6) . ?
C14 C19 1.503(6) . ?
C15 C16 1.382(7) . ?
C16 C17 1.396(7) . ?
C16 C20 1.517(6) . ?
C17 C18 1.383(6) . ?
C18 C21 1.504(7) . ?
C22 C23 1.387(6) . ?
C22 C27 1.394(6) . ?
C23 C24 1.397(6) . ?
C23 C28 1.514(6) . ?
C24 C25 1.388(7) . ?
C25 C26 1.395(6) . ?
C25 C29 1.521(6) . ?
C26 C27 1.392(6) . ?
C27 C30 1.502(6) . ?
S1 C32 1.743(5) . ?
S2 C31 1.738(5) . ?
C31 C32 1.357(6) . ?
C31 S4 1.743(5) . ?
C32 S3 1.749(5) . ?
S3 C33 1.724(5) . ?
S4 C33 1.734(5) . ?
C33 S5 1.662(5) . ?
C50 Cl2 1.745(6) . ?
C50 Cl3 1.760(6) . ?
C50 Cl1 1.770(6) . ?
Cl6 C51' 1.736(17) . ?
Cl6 C51 1.834(15) . ?
Cl5 C51 1.702(13) . ?
Cl4 C51 1.804(13) . ?
Cl5' C51' 1.754(18) . ?
Cl4' C51' 1.719(16) . ?
